data_7057887
loop_
_publ_author_name
'Sun, Yue-Wei'
'Wang, Lan-Zhi'

_publ_section_title
;
 One-pot synthesis of novel functionalized benzodiazepines via
 three-component or domino reactions
;
_journal_issue 24
_journal_name_full 'New Journal of Chemistry'
_journal_page_first 20032
_journal_paper_doi 10.1039/C8NJ04893B
_journal_volume 42
_journal_year 2018
_chemical_absolute_configuration ad
_chemical_formula_sum 'C16 H18 N2 O3'
_chemical_formula_weight 286.32
_space_group_crystal_system orthorhombic
_space_group_IT_number 19
_space_group_name_Hall 'P 2ac 2ab'
_space_group_name_H-M_alt 'P 21 21 21'
_symmetry_space_group_name_Hall 'P 2ac 2ab'
_symmetry_space_group_name_H-M 'P 21 21 21'
_atom_sites_solution_hydrogens mixed
_audit_creation_method SHELXL-2018/1
_audit_update_record
;
2018-10-30 deposited with the CCDC.
2018-11-02 downloaded from the CCDC.
;
_cell_angle_alpha 90
_cell_angle_beta 90
_cell_angle_gamma 90
_cell_formula_units_Z 4
_cell_length_a 7.235(5)
_cell_length_b 11.390(8)
_cell_length_c 18.119(12)
_cell_measurement_reflns_used 1183
_cell_measurement_temperature 293(2)
_cell_measurement_theta_max 19.198
_cell_measurement_theta_min 2.873
_cell_volume 1493.1(18)
_computing_cell_refinement 'Bruker SMART'
_computing_data_collection 'Bruker SMART'
_computing_data_reduction 'Bruker SHELXTL'
_computing_molecular_graphics 'Bruker SHELXTL'
_computing_publication_material 'Bruker SHELXTL'
_computing_structure_refinement 'SHELXL-2018/1 (Sheldrick, 2018)'
_computing_structure_solution 'SHELXS-97 (Sheldrick, 1990)'
_diffrn_ambient_temperature 293(2)
_diffrn_measured_fraction_theta_full 0.999
_diffrn_measured_fraction_theta_max 0.999
_diffrn_measurement_device_type 'CCD area detector'
_diffrn_measurement_method 'phi and omega scans'
_diffrn_radiation_type MoK\a
_diffrn_radiation_wavelength 0.71073
_diffrn_reflns_av_R_equivalents 0.0761
_diffrn_reflns_av_unetI/netI 0.0730
_diffrn_reflns_Laue_measured_fraction_full 0.999
_diffrn_reflns_Laue_measured_fraction_max 0.999
_diffrn_reflns_limit_h_max 8
_diffrn_reflns_limit_h_min -8
_diffrn_reflns_limit_k_max 12
_diffrn_reflns_limit_k_min -13
_diffrn_reflns_limit_l_max 15
_diffrn_reflns_limit_l_min -21
_diffrn_reflns_number 7610
_diffrn_reflns_point_group_measured_fraction_full 1.000
_diffrn_reflns_point_group_measured_fraction_max 1.000
_diffrn_reflns_theta_full 25.015
_diffrn_reflns_theta_max 25.015
_diffrn_reflns_theta_min 2.248
_diffrn_source 'fine-focus sealed tube'
_exptl_absorpt_coefficient_mu 0.089
_exptl_absorpt_correction_T_max 0.9903
_exptl_absorpt_correction_T_min 0.9764
_exptl_absorpt_correction_type multi-scan
_exptl_absorpt_process_details sadabs
_exptl_crystal_colour colorless
_exptl_crystal_density_diffrn 1.274
_exptl_crystal_density_method 'not measured'
_exptl_crystal_description block
_exptl_crystal_F_000 608
_exptl_crystal_size_max 0.270
_exptl_crystal_size_mid 0.130
_exptl_crystal_size_min 0.110
_refine_diff_density_max 0.183
_refine_diff_density_min -0.175
_refine_diff_density_rms 0.035
_refine_ls_abs_structure_details
;
 Refined as a perfect inversion twin.
;
_refine_ls_abs_structure_Flack 0.5
_refine_ls_extinction_method none
_refine_ls_goodness_of_fit_ref 1.048
_refine_ls_hydrogen_treatment constr
_refine_ls_matrix_type full
_refine_ls_number_parameters 192
_refine_ls_number_reflns 2627
_refine_ls_number_restraints 6
_refine_ls_restrained_S_all 1.058
_refine_ls_R_factor_all 0.0982
_refine_ls_R_factor_gt 0.0535
_refine_ls_shift/su_max 0.000
_refine_ls_shift/su_mean 0.000
_refine_ls_structure_factor_coef Fsqd
_refine_ls_weighting_details 'w=1/[\s^2^(Fo^2^)+(0.0259P)^2^] where P=(Fo^2^+2Fc^2^)/3'
_refine_ls_weighting_scheme calc
_refine_ls_wR_factor_gt 0.0982
_refine_ls_wR_factor_ref 0.1091
_reflns_Friedel_coverage 0.710
_reflns_Friedel_fraction_full 1.000
_reflns_Friedel_fraction_max 1.000
_reflns_number_gt 1556
_reflns_number_total 2627
_reflns_threshold_expression 'I > 2\s(I)'
_cod_data_source_file c8nj04893b2.cif
_cod_data_source_block 180404b
_cod_depositor_comments 'Adding full bibliography for 7057887.cif.'
_cod_original_cell_volume 1493.3(17)
_cod_database_code 7057887
_shelx_shelxl_version_number 2018/1
_shelx_space_group_comment
;
The symmetry employed for this shelxl refinement is uniquely defined
by the following loop, which should always be used as a source of
symmetry information in preference to the above space-group names.
They are only intended as comments.
;
_shelx_estimated_absorpt_t_min 0.976
_shelx_estimated_absorpt_t_max 0.990

loop_
_space_group_symop_operation_xyz
'x, y, z'
'-x+1/2, -y, z+1/2'
'x+1/2, -y+1/2, -z'
'-x, y+1/2, -z+1/2'

loop_
_atom_site_label
_atom_site_type_symbol
_atom_site_fract_x
_atom_site_fract_y
_atom_site_fract_z
_atom_site_U_iso_or_equiv
_atom_site_adp_type
_atom_site_occupancy
_atom_site_site_symmetry_order
_atom_site_calc_flag
_atom_site_refinement_flags_posn
_atom_site_refinement_flags_adp
N1 N -0.0707(5) 0.5887(3) 0.35654(18) 0.0577(10) Uani 1 1 d . .
H1 H -0.076844 0.526851 0.325709 0.069 Uiso 1 1 d R U
N2 N -0.0337(5) 0.7401(3) 0.48744(18) 0.0573(10) Uani 1 1 d . .
H2 H -0.067683 0.773220 0.527872 0.069 Uiso 1 1 calc R U
O1 O 0.2796(5) 0.5345(3) 0.2826(2) 0.0974(13) Uani 1 1 d . .
O2 O 0.3723(5) 0.6449(3) 0.37429(19) 0.0855(12) Uani 1 1 d . .
O3 O 0.1273(4) 0.9035(3) 0.25520(18) 0.0795(11) Uani 1 1 d . .
C1 C 0.2585(6) 0.6197(4) 0.3309(2) 0.0549(12) Uani 1 1 d . .
C2 C 0.0647(6) 0.6720(4) 0.3257(2) 0.0544(11) Uani 1 1 d . .
H2A H 0.035903 0.681542 0.273169 0.065 Uiso 1 1 calc R U
C3 C 0.0504(6) 0.7888(3) 0.3604(2) 0.0507(11) Uani 1 1 d . .
C4 C 0.0777(6) 0.8947(4) 0.3199(3) 0.0616(13) Uani 1 1 d . .
C5 C 0.0340(7) 0.9988(4) 0.3698(2) 0.0678(13) Uani 1 1 d . .
H5A H -0.073737 1.040974 0.352126 0.081 Uiso 1 1 calc R U
H5B H 0.137795 1.052585 0.372089 0.081 Uiso 1 1 calc R U
C6 C -0.0036(7) 0.9440(4) 0.4459(2) 0.0628(13) Uani 1 1 d . .
H6A H 0.090879 0.966396 0.481149 0.075 Uiso 1 1 calc R U
H6B H -0.123476 0.967601 0.464618 0.075 Uiso 1 1 calc R U
C7 C 0.0018(6) 0.8142(4) 0.4310(2) 0.0511(11) Uani 1 1 d . .
C8 C -0.0235(6) 0.6168(4) 0.4900(2) 0.0506(11) Uani 1 1 d . .
C9 C -0.0352(6) 0.5441(4) 0.4277(2) 0.0547(12) Uani 1 1 d . .
C10 C -0.0293(7) 0.4224(4) 0.4395(3) 0.0665(14) Uani 1 1 d . .
H10 H -0.038527 0.373174 0.398718 0.080 Uiso 1 1 calc R U
C11 C -0.0108(7) 0.3723(4) 0.5079(3) 0.0715(15) Uani 1 1 d . .
C12 C 0.0043(7) 0.4448(4) 0.5684(3) 0.0743(15) Uani 1 1 d . .
H12 H 0.019273 0.413173 0.615356 0.089 Uiso 1 1 calc R U
C13 C -0.0031(6) 0.5654(4) 0.5587(2) 0.0645(13) Uani 1 1 d . .
H13 H 0.005974 0.613622 0.599895 0.077 Uiso 1 1 calc R U
C14 C -0.0056(9) 0.2403(5) 0.5173(3) 0.119(2) Uani 1 1 d . .
H14A H -0.011197 0.203404 0.469730 0.179 Uiso 1 1 calc R U
H14B H -0.109225 0.215663 0.546503 0.179 Uiso 1 1 calc R U
H14C H 0.107058 0.218261 0.541624 0.179 Uiso 1 1 calc R U
C15 C 0.4466(9) 0.4637(5) 0.2891(3) 0.111(2) Uani 1 1 d . U
H15A H 0.496878 0.469950 0.338522 0.133 Uiso 1 1 calc R U
H15B H 0.539240 0.490777 0.254307 0.133 Uiso 1 1 calc R U
C16 C 0.3941(10) 0.3370(6) 0.2725(4) 0.141(3) Uani 1 1 d . .
H16A H 0.301445 0.311478 0.306832 0.212 Uiso 1 1 calc R U
H16B H 0.501368 0.287966 0.276934 0.212 Uiso 1 1 calc R U
H16C H 0.346268 0.331719 0.223144 0.212 Uiso 1 1 calc R U

loop_
_atom_site_aniso_label
_atom_site_aniso_U_11
_atom_site_aniso_U_22
_atom_site_aniso_U_33
_atom_site_aniso_U_23
_atom_site_aniso_U_13
_atom_site_aniso_U_12
N1 0.059(2) 0.054(2) 0.060(2) -0.0139(18) 0.004(2) -0.007(2)
N2 0.073(3) 0.045(2) 0.053(2) -0.0066(17) 0.010(2) 0.007(2)
O1 0.073(2) 0.112(3) 0.107(3) -0.058(2) -0.019(2) 0.033(2)
O2 0.074(3) 0.097(3) 0.086(2) -0.038(2) -0.024(2) 0.016(2)
O3 0.084(3) 0.086(3) 0.069(2) 0.0240(18) 0.009(2) 0.009(2)
C1 0.059(3) 0.061(3) 0.045(3) -0.007(3) 0.007(2) -0.002(3)
C2 0.059(3) 0.059(3) 0.046(2) -0.002(2) -0.004(2) 0.003(3)
C3 0.054(3) 0.049(3) 0.049(3) -0.001(2) -0.003(2) 0.000(2)
C4 0.054(3) 0.066(3) 0.064(3) 0.012(3) -0.005(3) 0.005(3)
C5 0.068(3) 0.051(3) 0.084(3) 0.008(2) -0.008(3) 0.007(3)
C6 0.059(3) 0.047(3) 0.082(3) -0.008(2) -0.003(3) 0.004(2)
C7 0.048(3) 0.048(3) 0.058(3) -0.003(2) -0.001(2) 0.008(2)
C8 0.053(3) 0.047(3) 0.053(3) 0.003(2) 0.013(2) 0.000(2)
C9 0.050(3) 0.057(3) 0.057(3) -0.001(2) 0.011(2) -0.001(2)
C10 0.069(4) 0.051(3) 0.080(4) -0.008(2) 0.019(3) -0.008(3)
C11 0.071(4) 0.049(3) 0.095(4) 0.013(3) 0.027(3) 0.001(3)
C12 0.078(4) 0.068(4) 0.077(4) 0.017(3) 0.020(3) 0.004(3)
C13 0.067(3) 0.063(4) 0.063(3) 0.001(2) 0.008(3) 0.000(3)
C14 0.133(6) 0.061(4) 0.165(6) 0.019(3) 0.031(5) 0.006(4)
C15 0.086(4) 0.121(5) 0.126(5) -0.054(4) -0.020(4) 0.040(4)
C16 0.145(7) 0.142(7) 0.137(6) -0.011(5) 0.018(5) 0.056(6)

loop_
_atom_type_symbol
_atom_type_description
_atom_type_scat_dispersion_real
_atom_type_scat_dispersion_imag
_atom_type_scat_source
C C 0.0033 0.0016 'International Tables Vol C Tables 4.2.6.8 and 6.1.1.4'
H H 0.0000 0.0000 'International Tables Vol C Tables 4.2.6.8 and 6.1.1.4'
N N 0.0061 0.0033 'International Tables Vol C Tables 4.2.6.8 and 6.1.1.4'
O O 0.0106 0.0060 'International Tables Vol C Tables 4.2.6.8 and 6.1.1.4'

loop_
_geom_angle_atom_site_label_1
_geom_angle_atom_site_label_2
_geom_angle_atom_site_label_3
_geom_angle
C9 N1 C2 117.2(3)
C9 N1 H1 107.1
C2 N1 H1 107.5
C7 N2 C8 129.7(3)
C7 N2 H2 115.2
C8 N2 H2 115.2
C1 O1 C15 116.8(4)
O2 C1 O1 122.9(4)
O2 C1 C2 126.2(4)
O1 C1 C2 110.7(4)
N1 C2 C3 111.9(3)
N1 C2 C1 109.6(3)
C3 C2 C1 113.0(4)
N1 C2 H2A 107.4
C3 C2 H2A 107.4
C1 C2 H2A 107.4
C7 C3 C4 109.9(4)
C7 C3 C2 127.7(4)
C4 C3 C2 122.3(4)
O3 C4 C3 126.9(5)
O3 C4 C5 124.2(4)
C3 C4 C5 108.9(4)
C4 C5 C6 104.6(4)
C4 C5 H5A 110.8
C6 C5 H5A 110.8
C4 C5 H5B 110.8
C6 C5 H5B 110.8
H5A C5 H5B 108.9
C7 C6 C5 103.5(3)
C7 C6 H6A 111.1
C5 C6 H6A 111.1
C7 C6 H6B 111.1
C5 C6 H6B 111.1
H6A C6 H6B 109.0
N2 C7 C3 129.1(4)
N2 C7 C6 118.2(4)
C3 C7 C6 112.6(4)
C13 C8 C9 118.7(4)
C13 C8 N2 117.2(4)
C9 C8 N2 124.1(4)
C8 C9 C10 117.4(4)
C8 C9 N1 122.3(4)
C10 C9 N1 120.0(4)
C11 C10 C9 123.5(4)
C11 C10 H10 118.3
C9 C10 H10 118.3
C10 C11 C12 118.5(5)
C10 C11 C14 121.2(5)
C12 C11 C14 120.3(5)
C11 C12 C13 119.3(5)
C11 C12 H12 120.3
C13 C12 H12 120.3
C8 C13 C12 122.6(4)
C8 C13 H13 118.7
C12 C13 H13 118.7
C11 C14 H14A 109.5
C11 C14 H14B 109.5
H14A C14 H14B 109.5
C11 C14 H14C 109.5
H14A C14 H14C 109.5
H14B C14 H14C 109.5
O1 C15 C16 107.6(5)
O1 C15 H15A 110.2
C16 C15 H15A 110.2
O1 C15 H15B 110.2
C16 C15 H15B 110.2
H15A C15 H15B 108.5
C15 C16 H16A 109.5
C15 C16 H16B 109.5
H16A C16 H16B 109.5
C15 C16 H16C 109.5
H16A C16 H16C 109.5
H16B C16 H16C 109.5

loop_
_geom_bond_atom_site_label_1
_geom_bond_atom_site_label_2
_geom_bond_distance
N1 C9 1.410(5)
N1 C2 1.474(5)
N1 H1 0.9000
N2 C7 1.351(5)
N2 C8 1.407(5)
N2 H2 0.8600
O1 C1 1.315(5)
O1 C15 1.457(6)
O2 C1 1.175(5)
O3 C4 1.229(5)
C1 C2 1.526(6)
C2 C3 1.475(5)
C2 H2A 0.9800
C3 C7 1.358(5)
C3 C4 1.425(6)
C4 C5 1.526(6)
C5 C6 1.537(6)
C5 H5A 0.9700
C5 H5B 0.9700
C6 C7 1.503(5)
C6 H6A 0.9700
C6 H6B 0.9700
C8 C13 1.383(5)
C8 C9 1.402(5)
C9 C10 1.402(6)
C10 C11 1.372(6)
C10 H10 0.9300
C11 C12 1.377(6)
C11 C14 1.513(7)
C12 C13 1.386(6)
C12 H12 0.9300
C13 H13 0.9300
C14 H14A 0.9600
C14 H14B 0.9600
C14 H14C 0.9600
C15 C16 1.523(7)
C15 H15A 0.9700
C15 H15B 0.9700
C16 H16A 0.9600
C16 H16B 0.9600
C16 H16C 0.9600

loop_
_geom_torsion_atom_site_label_1
_geom_torsion_atom_site_label_2
_geom_torsion_atom_site_label_3
_geom_torsion_atom_site_label_4
_geom_torsion
C15 O1 C1 O2 5.3(8)
C15 O1 C1 C2 -170.3(4)
C9 N1 C2 C3 -74.4(5)
C9 N1 C2 C1 51.7(5)
O2 C1 C2 N1 -103.0(5)
O1 C1 C2 N1 72.5(4)
O2 C1 C2 C3 22.5(7)
O1 C1 C2 C3 -162.0(4)
N1 C2 C3 C7 32.4(6)
C1 C2 C3 C7 -91.9(5)
N1 C2 C3 C4 -143.8(4)
C1 C2 C3 C4 91.9(5)
C7 C3 C4 O3 177.9(4)
C2 C3 C4 O3 -5.4(7)
C7 C3 C4 C5 -2.5(5)
C2 C3 C4 C5 174.3(4)
O3 C4 C5 C6 -175.0(4)
C3 C4 C5 C6 5.3(5)
C4 C5 C6 C7 -5.8(5)
C8 N2 C7 C3 2.8(8)
C8 N2 C7 C6 -174.4(4)
C4 C3 C7 N2 -178.9(4)
C2 C3 C7 N2 4.5(8)
C4 C3 C7 C6 -1.6(5)
C2 C3 C7 C6 -178.1(4)
C5 C6 C7 N2 -177.5(4)
C5 C6 C7 C3 4.8(5)
C7 N2 C8 C13 157.7(4)
C7 N2 C8 C9 -23.1(7)
C13 C8 C9 C10 1.4(6)
N2 C8 C9 C10 -177.8(4)
C13 C8 C9 N1 174.8(4)
N2 C8 C9 N1 -4.3(7)
C2 N1 C9 C8 61.4(6)
C2 N1 C9 C10 -125.3(4)
C8 C9 C10 C11 -0.8(7)
N1 C9 C10 C11 -174.4(4)
C9 C10 C11 C12 -0.5(8)
C9 C10 C11 C14 179.9(5)
C10 C11 C12 C13 1.2(8)
C14 C11 C12 C13 -179.2(5)
C9 C8 C13 C12 -0.7(7)
N2 C8 C13 C12 178.5(4)
C11 C12 C13 C8 -0.6(8)
C1 O1 C15 C16 141.5(5)
